data_4342223
loop_
_publ_author_name
'Mobin, Shaikh M.'
'Mishra, Veenu'
'Chaudhary, Archana'

_publ_section_title
;
 Isolation of a Metastable Intermediate in a Heterometallic Cu(II)-Hg(II)
 1D Polymeric Chain: Synthesis, Crystal Structure, and Photophysical
 Properties.
;
_journal_issue 4
_journal_name_full 'Inorganic chemistry'
_journal_page_first 1293
_journal_page_last 1299
_journal_paper_doi 10.1021/ic502514e
_journal_volume 54
_journal_year 2015
_chemical_formula_sum 'C25 H32 Cu N2 O5'
_chemical_formula_weight 504.07
_chemical_name_systematic
;
 ?
;
_space_group_IT_number 2
_symmetry_cell_setting triclinic
_symmetry_space_group_name_Hall '-P 1'
_symmetry_space_group_name_H-M 'P -1'
_atom_sites_solution_hydrogens geom
_atom_sites_solution_primary direct
_atom_sites_solution_secondary difmap
_audit_creation_method SHELXL-97
_cell_angle_alpha 90.658(3)
_cell_angle_beta 109.259(4)
_cell_angle_gamma 113.692(4)
_cell_formula_units_Z 2
_cell_length_a 10.7914(5)
_cell_length_b 10.9401(4)
_cell_length_c 11.7748(5)
_cell_measurement_reflns_used 5604
_cell_measurement_temperature 150(2)
_cell_measurement_theta_max 71.9324
_cell_measurement_theta_min 4.0299
_cell_volume 1184.93(10)
_computing_cell_refinement 'CrysAlis RED, Oxford Diffraction Ltd.,'
_computing_data_collection 'CrysAlis CCD, Oxford Diffraction Ltd.,'
_computing_data_reduction 'CrysAlis RED, Oxford Diffraction Ltd.,'
_computing_molecular_graphics Ortep3
_computing_publication_material Shelx97
_computing_structure_refinement 'SHELXL-97 (Sheldrick, 1997)'
_computing_structure_solution 'SHELXS-97 (Sheldrick, 1997)'
_diffrn_ambient_temperature 150(2)
_diffrn_detector_area_resol_mean 15.9948
_diffrn_measured_fraction_theta_full 0.973
_diffrn_measured_fraction_theta_max 0.973
_diffrn_measurement_device_type 'OXFORD DIFFRACTION SUPER NOVA'
_diffrn_measurement_method \w/q-scan
_diffrn_radiation_monochromator graphite
_diffrn_radiation_source 'Micro-Focus (Cu) X-ray Source'
_diffrn_radiation_type CuK\a
_diffrn_radiation_wavelength 1.5418
_diffrn_reflns_av_R_equivalents 0.0127
_diffrn_reflns_av_sigmaI/netI 0.0177
_diffrn_reflns_limit_h_max 9
_diffrn_reflns_limit_h_min -13
_diffrn_reflns_limit_k_max 13
_diffrn_reflns_limit_k_min -13
_diffrn_reflns_limit_l_max 14
_diffrn_reflns_limit_l_min -8
_diffrn_reflns_number 7697
_diffrn_reflns_theta_full 72.08
_diffrn_reflns_theta_max 72.08
_diffrn_reflns_theta_min 4.03
_exptl_absorpt_coefficient_mu 1.621
_exptl_absorpt_correction_T_max 0.7271
_exptl_absorpt_correction_T_min 0.6087
_exptl_absorpt_correction_type multi-scan
_exptl_absorpt_process_details
;
CrysAlis RED, Oxford Diffraction Ltd.,
Version 1.171.31.7 (release 18-10-2006 CrysAlis171 .NET)
(compiled Oct 18 2006,16:28:17)
Empirical absorption correction using spherical harmonics,
 implemented in SCALE3 ABSPACK scaling algorithm.
;
_exptl_crystal_colour green
_exptl_crystal_density_diffrn 1.413
_exptl_crystal_density_method 'not measured'
_exptl_crystal_description block
_exptl_crystal_F_000 530
_exptl_crystal_size_max 0.34
_exptl_crystal_size_mid 0.28
_exptl_crystal_size_min 0.21
_refine_diff_density_max 0.804
_refine_diff_density_min -0.298
_refine_diff_density_rms 0.056
_refine_ls_extinction_method none
_refine_ls_goodness_of_fit_ref 1.033
_refine_ls_hydrogen_treatment riding
_refine_ls_matrix_type full
_refine_ls_number_parameters 312
_refine_ls_number_reflns 4555
_refine_ls_number_restraints 0
_refine_ls_restrained_S_all 1.033
_refine_ls_R_factor_all 0.0352
_refine_ls_R_factor_gt 0.0344
_refine_ls_shift/su_max 0.001
_refine_ls_shift/su_mean 0.000
_refine_ls_structure_factor_coef Fsqd
_refine_ls_weighting_details 'calc w=1/[\s^2^(Fo^2^)+(0.0536P)^2^+0.8115P] where P=(Fo^2^+2Fc^2^)/3'
_refine_ls_weighting_scheme calc
_refine_ls_wR_factor_gt 0.0943
_refine_ls_wR_factor_ref 0.0952
_reflns_number_gt 4403
_reflns_number_total 4555
_reflns_threshold_expression >2sigma(I)
_cod_data_source_file ic502514e_si_006.cif
_cod_data_source_block 3
_cod_depositor_comments
;
The following automatic conversions were performed:

'_symmetry_cell_setting' value 'Triclinic' changed to 'triclinic'
according to
/usr/data/users/saulius/crontab/automatic-downloads/rss-feeds/ACS/lib/dictionaries/cif_core.dic
dictionary named 'cif_core.dic' version 2.4.2 from 2011-04-26.

Automatic conversion script
Id: cif_fix_values 3008 2015-01-20 13:52:24Z robertas 

 Adding full bibliography for 4342221--4342223.cif.
;
_cod_original_cell_volume 1184.93(9)
_cod_database_code 4342223

loop_
_symmetry_equiv_pos_as_xyz
'x, y, z'
'-x, -y, -z'

loop_
_atom_site_label
_atom_site_type_symbol
_atom_site_fract_x
_atom_site_fract_y
_atom_site_fract_z
_atom_site_U_iso_or_equiv
_atom_site_adp_type
_atom_site_occupancy
_atom_site_symmetry_multiplicity
_atom_site_calc_flag
_atom_site_refinement_flags
Cu1 Cu -0.10036(2) 0.60481(2) 0.03240(2) 0.02311(10) Uani 1 1 d .
O1 O 0.02940(13) 0.77342(12) 0.01079(12) 0.0274(3) Uani 1 1 d .
O2 O 0.22801(14) 0.96400(12) 0.06281(12) 0.0306(3) Uani 1 1 d .
O3 O 0.04658(13) 0.56826(12) 0.14277(11) 0.0265(3) Uani 1 1 d .
N1 N -0.27560(16) 0.62025(15) -0.08521(13) 0.0233(3) Uani 1 1 d .
N2 N -0.25377(15) 0.42268(14) 0.02612(13) 0.0220(3) Uani 1 1 d .
C1 C -0.2760(2) 0.73138(18) -0.13164(16) 0.0271(4) Uani 1 1 d .
H1 H -0.1870 0.8104 -0.1104 0.032 Uiso 1 1 calc R
C2 C -0.4026(2) 0.7345(2) -0.20986(17) 0.0303(4) Uani 1 1 d .
H2 H -0.4003 0.8141 -0.2424 0.036 Uiso 1 1 calc R
C3 C -0.5320(2) 0.6200(2) -0.23951(17) 0.0307(4) Uani 1 1 d .
H3 H -0.6197 0.6198 -0.2937 0.037 Uiso 1 1 calc R
C4 C -0.53355(19) 0.50556(19) -0.19013(17) 0.0280(4) Uani 1 1 d .
H4 H -0.6221 0.4265 -0.2087 0.034 Uiso 1 1 calc R
C5 C -0.40278(18) 0.50866(18) -0.11269(15) 0.0235(3) Uani 1 1 d .
C6 C -0.39000(18) 0.39563(17) -0.05012(15) 0.0232(3) Uani 1 1 d .
C7 C -0.50589(19) 0.27227(18) -0.06260(17) 0.0281(4) Uani 1 1 d .
H7 H -0.6011 0.2542 -0.1168 0.034 Uiso 1 1 calc R
C8 C -0.4816(2) 0.17616(18) 0.00436(18) 0.0302(4) Uani 1 1 d .
H8 H -0.5601 0.0919 -0.0019 0.036 Uiso 1 1 calc R
C9 C -0.3415(2) 0.20383(18) 0.08082(17) 0.0289(4) Uani 1 1 d .
H9 H -0.3222 0.1384 0.1268 0.035 Uiso 1 1 calc R
C10 C -0.23009(19) 0.32839(18) 0.08915(16) 0.0253(4) Uani 1 1 d .
H10 H -0.1338 0.3474 0.1413 0.030 Uiso 1 1 calc R
C11 C 0.16173(18) 0.84765(17) 0.08109(16) 0.0236(3) Uani 1 1 d .
C12 C 0.23968(18) 0.79497(17) 0.18325(15) 0.0218(3) Uani 1 1 d .
C13 C 0.17865(18) 0.66175(17) 0.20771(15) 0.0213(3) Uani 1 1 d .
C14 C 0.26436(18) 0.62324(17) 0.30789(15) 0.0218(3) Uani 1 1 d .
C15 C 0.40463(18) 0.71545(18) 0.37665(15) 0.0246(3) Uani 1 1 d .
H15 H 0.4609 0.6884 0.4429 0.029 Uiso 1 1 calc R
C16 C 0.46779(18) 0.84773(18) 0.35277(15) 0.0243(3) Uani 1 1 d .
C17 C 0.38344(18) 0.88380(17) 0.25661(16) 0.0240(3) Uani 1 1 d .
H17 H 0.4238 0.9726 0.2388 0.029 Uiso 1 1 calc R
C18 C 0.19453(19) 0.48156(17) 0.33570(16) 0.0241(3) Uani 1 1 d .
H18 H 0.1382 0.4183 0.2560 0.029 Uiso 1 1 calc R
C19 C 0.3033(2) 0.4319(2) 0.41350(18) 0.0316(4) Uani 1 1 d .
H19A H 0.3759 0.4431 0.3769 0.047 Uiso 1 1 calc R
H19B H 0.2521 0.3361 0.4175 0.047 Uiso 1 1 calc R
H19C H 0.3519 0.4848 0.4960 0.047 Uiso 1 1 calc R
C20 C 0.0862(2) 0.4722(2) 0.39684(19) 0.0331(4) Uani 1 1 d .
H20A H 0.0400 0.3794 0.4111 0.050 Uiso 1 1 calc R
H20B H 0.0117 0.4970 0.3436 0.050 Uiso 1 1 calc R
H20C H 0.1378 0.5343 0.4749 0.050 Uiso 1 1 calc R
C21 C 0.62468(19) 0.94179(19) 0.43188(16) 0.0293(4) Uani 1 1 d .
H21 H 0.6342 0.9384 0.5191 0.035 Uiso 1 1 calc R
C22 C 0.7293(2) 0.8914(2) 0.4096(2) 0.0386(5) Uani 1 1 d .
H22A H 0.7250 0.8965 0.3254 0.058 Uiso 1 1 calc R
H22B H 0.7014 0.7973 0.4229 0.058 Uiso 1 1 calc R
H22C H 0.8286 0.9480 0.4661 0.058 Uiso 1 1 calc R
C23 C 0.6687(2) 1.0890(2) 0.41420(19) 0.0373(5) Uani 1 1 d .
H23A H 0.7681 1.1445 0.4710 0.056 Uiso 1 1 calc R
H23B H 0.6022 1.1208 0.4301 0.056 Uiso 1 1 calc R
H23C H 0.6642 1.0962 0.3302 0.056 Uiso 1 1 calc R
C111 C -0.0526(3) 0.7474(3) 0.31419(19) 0.0424(5) Uani 1 1 d .
H11A H 0.0485 0.7834 0.3193 0.064 Uiso 1 1 calc R
H11B H -0.0778 0.6621 0.3463 0.064 Uiso 1 1 calc R
H11C H -0.0643 0.8129 0.3623 0.064 Uiso 1 1 calc R
O222 O 0.13447(19) 1.02827(16) -0.15389(15) 0.0465(4) Uani 1 1 d .
O111 O -0.14564(16) 0.72412(16) 0.19070(13) 0.0324(3) Uani 1 1 d .
C222 C 0.0212(3) 0.9182(2) -0.2407(2) 0.0514(6) Uani 1 1 d .
H22D H 0.0137 0.8339 -0.2095 0.077 Uiso 1 1 calc R
H22E H 0.0407 0.9178 -0.3162 0.077 Uiso 1 1 calc R
H22F H -0.0704 0.9258 -0.2572 0.077 Uiso 1 1 calc R
H111 H -0.139(3) 0.782(3) 0.175(2) 0.029(7) Uiso 1 1 d .
H102 H 0.154(3) 1.010(3) -0.085(3) 0.051(8) Uiso 1 1 d .

loop_
_atom_site_aniso_label
_atom_site_aniso_U_11
_atom_site_aniso_U_22
_atom_site_aniso_U_33
_atom_site_aniso_U_23
_atom_site_aniso_U_13
_atom_site_aniso_U_12
Cu1 0.01428(14) 0.02085(15) 0.02586(16) 0.00695(10) 0.00291(10) 0.00300(11)
O1 0.0166(6) 0.0247(6) 0.0315(6) 0.0104(5) 0.0034(5) 0.0040(5)
O2 0.0224(6) 0.0208(6) 0.0364(7) 0.0090(5) 0.0036(5) 0.0033(5)
O3 0.0169(6) 0.0208(6) 0.0307(6) 0.0076(5) 0.0019(5) 0.0028(5)
N1 0.0191(7) 0.0238(7) 0.0226(7) 0.0026(6) 0.0051(6) 0.0070(6)
N2 0.0170(7) 0.0211(7) 0.0235(7) 0.0020(5) 0.0066(5) 0.0047(5)
C1 0.0235(9) 0.0262(9) 0.0274(9) 0.0037(7) 0.0065(7) 0.0090(7)
C2 0.0318(10) 0.0306(9) 0.0295(9) 0.0049(7) 0.0078(8) 0.0171(8)
C3 0.0244(9) 0.0385(10) 0.0278(9) 0.0004(8) 0.0029(7) 0.0178(8)
C4 0.0194(8) 0.0315(9) 0.0272(9) -0.0020(7) 0.0041(7) 0.0090(7)
C5 0.0192(8) 0.0258(8) 0.0215(8) -0.0003(6) 0.0062(6) 0.0070(7)
C6 0.0193(8) 0.0240(9) 0.0235(8) -0.0007(6) 0.0075(7) 0.0069(7)
C7 0.0181(8) 0.0259(9) 0.0314(9) -0.0028(7) 0.0068(7) 0.0029(7)
C8 0.0241(9) 0.0211(8) 0.0377(10) -0.0005(7) 0.0125(8) 0.0016(7)
C9 0.0297(9) 0.0234(9) 0.0320(9) 0.0047(7) 0.0138(8) 0.0079(7)
C10 0.0215(8) 0.0235(8) 0.0276(9) 0.0038(7) 0.0083(7) 0.0070(7)
C11 0.0199(8) 0.0216(8) 0.0277(9) 0.0047(7) 0.0087(7) 0.0072(7)
C12 0.0170(8) 0.0222(8) 0.0228(8) 0.0028(6) 0.0060(6) 0.0062(7)
C13 0.0164(7) 0.0220(8) 0.0225(8) 0.0020(6) 0.0058(6) 0.0064(6)
C14 0.0196(8) 0.0234(8) 0.0226(8) 0.0038(6) 0.0078(6) 0.0095(7)
C15 0.0206(8) 0.0289(9) 0.0219(8) 0.0041(7) 0.0053(7) 0.0104(7)
C16 0.0183(8) 0.0260(8) 0.0222(8) -0.0002(7) 0.0053(7) 0.0052(7)
C17 0.0211(8) 0.0211(8) 0.0258(8) 0.0023(7) 0.0084(7) 0.0053(7)
C18 0.0226(8) 0.0234(8) 0.0247(8) 0.0059(7) 0.0069(7) 0.0096(7)
C19 0.0297(9) 0.0300(9) 0.0321(9) 0.0082(8) 0.0049(8) 0.0149(8)
C20 0.0322(10) 0.0345(10) 0.0376(10) 0.0142(8) 0.0186(8) 0.0142(8)
C21 0.0202(8) 0.0326(10) 0.0233(8) 0.0032(7) 0.0028(7) 0.0041(7)
C22 0.0212(9) 0.0421(11) 0.0433(11) 0.0081(9) 0.0059(8) 0.0096(8)
C23 0.0254(9) 0.0309(10) 0.0368(11) -0.0026(8) 0.0022(8) 0.0016(8)
C111 0.0476(13) 0.0577(14) 0.0303(10) 0.0071(9) 0.0087(9) 0.0351(11)
O222 0.0536(10) 0.0324(8) 0.0361(8) 0.0113(6) 0.0046(7) 0.0111(7)
O111 0.0308(7) 0.0277(7) 0.0319(7) 0.0073(6) 0.0050(6) 0.0111(6)
C222 0.0473(13) 0.0423(13) 0.0375(12) 0.0114(10) 0.0076(10) -0.0005(10)

loop_
_atom_type_symbol
_atom_type_description
_atom_type_scat_dispersion_real
_atom_type_scat_dispersion_imag
_atom_type_scat_source
C C 0.0181 0.0091 'International Tables Vol C Tables 4.2.6.8 and 6.1.1.4'
H H 0.0000 0.0000 'International Tables Vol C Tables 4.2.6.8 and 6.1.1.4'
N N 0.0311 0.0180 'International Tables Vol C Tables 4.2.6.8 and 6.1.1.4'
O O 0.0492 0.0322 'International Tables Vol C Tables 4.2.6.8 and 6.1.1.4'
Cu Cu -1.9646 0.5888 'International Tables Vol C Tables 4.2.6.8 and 6.1.1.4'

loop_
_geom_angle_atom_site_label_1
_geom_angle_atom_site_label_2
_geom_angle_atom_site_label_3
_geom_angle
O3 Cu1 O1 94.74(5)
O3 Cu1 N2 92.19(6)
O1 Cu1 N2 170.75(6)
O3 Cu1 N1 172.73(5)
O1 Cu1 N1 92.50(6)
N2 Cu1 N1 80.53(6)
C11 O1 Cu1 127.72(11)
C13 O3 Cu1 124.25(11)
C1 N1 C5 119.19(15)
C1 N1 Cu1 125.65(12)
C5 N1 Cu1 115.08(12)
C10 N2 C6 119.46(15)
C10 N2 Cu1 124.85(12)
C6 N2 Cu1 115.68(12)
N1 C1 C2 121.98(17)
N1 C1 H1 119.0
C2 C1 H1 119.0
C3 C2 C1 118.83(18)
C3 C2 H2 120.6
C1 C2 H2 120.6
C2 C3 C4 119.78(17)
C2 C3 H3 120.1
C4 C3 H3 120.1
C3 C4 C5 118.61(17)
C3 C4 H4 120.7
C5 C4 H4 120.7
N1 C5 C4 121.58(17)
N1 C5 C6 114.28(15)
C4 C5 C6 124.09(16)
N2 C6 C7 121.06(17)
N2 C6 C5 114.38(14)
C7 C6 C5 124.52(16)
C8 C7 C6 119.36(17)
C8 C7 H7 120.3
C6 C7 H7 120.3
C7 C8 C9 119.22(17)
C7 C8 H8 120.4
C9 C8 H8 120.4
C10 C9 C8 118.86(18)
C10 C9 H9 120.6
C8 C9 H9 120.6
N2 C10 C9 122.01(17)
N2 C10 H10 119.0
C9 C10 H10 119.0
O2 C11 O1 120.28(16)
O2 C11 C12 118.89(15)
O1 C11 C12 120.81(15)
C17 C12 C13 119.19(16)
C17 C12 C11 116.95(15)
C13 C12 C11 123.84(15)
O3 C13 C12 124.57(15)
O3 C13 C14 116.86(15)
C12 C13 C14 118.57(15)
C15 C14 C13 119.38(16)
C15 C14 C18 122.92(15)
C13 C14 C18 117.69(15)
C14 C15 C16 122.87(16)
C14 C15 H15 118.6
C16 C15 H15 118.6
C17 C16 C15 117.10(16)
C17 C16 C21 123.62(16)
C15 C16 C21 119.27(16)
C16 C17 C12 122.89(16)
C16 C17 H17 118.6
C12 C17 H17 118.6
C14 C18 C19 113.98(15)
C14 C18 C20 110.94(14)
C19 C18 C20 109.58(15)
C14 C18 H18 107.3
C19 C18 H18 107.3
C20 C18 H18 107.3
C18 C19 H19A 109.5
C18 C19 H19B 109.5
H19A C19 H19B 109.5
C18 C19 H19C 109.5
H19A C19 H19C 109.5
H19B C19 H19C 109.5
C18 C20 H20A 109.5
C18 C20 H20B 109.5
H20A C20 H20B 109.5
C18 C20 H20C 109.5
H20A C20 H20C 109.5
H20B C20 H20C 109.5
C23 C21 C16 113.62(16)
C23 C21 C22 110.07(17)
C16 C21 C22 110.46(16)
C23 C21 H21 107.5
C16 C21 H21 107.5
C22 C21 H21 107.5
C21 C22 H22A 109.5
C21 C22 H22B 109.5
H22A C22 H22B 109.5
C21 C22 H22C 109.5
H22A C22 H22C 109.5
H22B C22 H22C 109.5
C21 C23 H23A 109.5
C21 C23 H23B 109.5
H23A C23 H23B 109.5
C21 C23 H23C 109.5
H23A C23 H23C 109.5
H23B C23 H23C 109.5
O111 C111 H11A 109.5
O111 C111 H11B 109.5
H11A C111 H11B 109.5
O111 C111 H11C 109.5
H11A C111 H11C 109.5
H11B C111 H11C 109.5
C222 O222 H102 112(2)
C111 O111 H111 108(2)
O222 C222 H22D 109.5
O222 C222 H22E 109.5
H22D C222 H22E 109.5
O222 C222 H22F 109.5
H22D C222 H22F 109.5
H22E C222 H22F 109.5

loop_
_geom_bond_atom_site_label_1
_geom_bond_atom_site_label_2
_geom_bond_distance
Cu1 O3 1.8776(12)
Cu1 O1 1.8969(12)
Cu1 N2 1.9953(14)
Cu1 N1 2.0143(15)
O1 C11 1.287(2)
O2 C11 1.247(2)
O3 C13 1.324(2)
N1 C1 1.340(2)
N1 C5 1.353(2)
N2 C10 1.336(2)
N2 C6 1.352(2)
C1 C2 1.387(3)
C1 H1 0.9500
C2 C3 1.379(3)
C2 H2 0.9500
C3 C4 1.383(3)
C3 H3 0.9500
C4 C5 1.391(2)
C4 H4 0.9500
C5 C6 1.477(2)
C6 C7 1.387(2)
C7 C8 1.378(3)
C7 H7 0.9500
C8 C9 1.384(3)
C8 H8 0.9500
C9 C10 1.384(2)
C9 H9 0.9500
C10 H10 0.9500
C11 C12 1.491(2)
C12 C17 1.408(2)
C12 C13 1.416(2)
C13 C14 1.425(2)
C14 C15 1.382(2)
C14 C18 1.521(2)
C15 C16 1.407(3)
C15 H15 0.9500
C16 C17 1.373(3)
C16 C21 1.527(2)
C17 H17 0.9500
C18 C19 1.525(2)
C18 C20 1.535(2)
C18 H18 1.0000
C19 H19A 0.9800
C19 H19B 0.9800
C19 H19C 0.9800
C20 H20A 0.9800
C20 H20B 0.9800
C20 H20C 0.9800
C21 C23 1.523(3)
C21 C22 1.530(3)
C21 H21 1.0000
C22 H22A 0.9800
C22 H22B 0.9800
C22 H22C 0.9800
C23 H23A 0.9800
C23 H23B 0.9800
C23 H23C 0.9800
C111 O111 1.418(2)
C111 H11A 0.9800
C111 H11B 0.9800
C111 H11C 0.9800
O222 C222 1.398(3)
O222 H102 0.82(3)
O111 H111 0.64(2)
C222 H22D 0.9800
C222 H22E 0.9800
C222 H22F 0.9800

loop_
_geom_torsion_atom_site_label_1
_geom_torsion_atom_site_label_2
_geom_torsion_atom_site_label_3
_geom_torsion_atom_site_label_4
_geom_torsion
O3 Cu1 O1 C11 -19.46(15)
N2 Cu1 O1 C11 -157.8(3)
N1 Cu1 O1 C11 161.29(15)
O1 Cu1 O3 C13 21.45(14)
N2 Cu1 O3 C13 -164.68(13)
N1 Cu1 O3 C13 -164.4(4)
O3 Cu1 N1 C1 175.0(4)
O1 Cu1 N1 C1 -10.85(15)
N2 Cu1 N1 C1 175.27(15)
O3 Cu1 N1 C5 -1.6(5)
O1 Cu1 N1 C5 172.53(12)
N2 Cu1 N1 C5 -1.35(12)
O3 Cu1 N2 C10 0.81(14)
O1 Cu1 N2 C10 139.3(3)
N1 Cu1 N2 C10 -179.16(15)
O3 Cu1 N2 C6 -178.05(12)
O1 Cu1 N2 C6 -39.5(4)
N1 Cu1 N2 C6 1.98(12)
C5 N1 C1 C2 -1.7(3)
Cu1 N1 C1 C2 -178.25(13)
N1 C1 C2 C3 0.7(3)
C1 C2 C3 C4 0.7(3)
C2 C3 C4 C5 -1.0(3)
C1 N1 C5 C4 1.4(3)
Cu1 N1 C5 C4 178.28(13)
C1 N1 C5 C6 -176.30(15)
Cu1 N1 C5 C6 0.56(18)
C3 C4 C5 N1 0.0(3)
C3 C4 C5 C6 177.46(16)
C10 N2 C6 C7 0.9(2)
Cu1 N2 C6 C7 179.86(13)
C10 N2 C6 C5 178.84(15)
Cu1 N2 C6 C5 -2.23(18)
N1 C5 C6 N2 1.1(2)
C4 C5 C6 N2 -176.57(16)
N1 C5 C6 C7 178.90(16)
C4 C5 C6 C7 1.2(3)
N2 C6 C7 C8 0.3(3)
C5 C6 C7 C8 -177.34(16)
C6 C7 C8 C9 -1.3(3)
C7 C8 C9 C10 1.0(3)
C6 N2 C10 C9 -1.3(3)
Cu1 N2 C10 C9 179.93(13)
C8 C9 C10 N2 0.3(3)
Cu1 O1 C11 O2 -171.14(13)
Cu1 O1 C11 C12 10.6(2)
O2 C11 C12 C17 2.6(2)
O1 C11 C12 C17 -179.10(16)
O2 C11 C12 C13 -175.82(16)
O1 C11 C12 C13 2.4(3)
Cu1 O3 C13 C12 -16.0(2)
Cu1 O3 C13 C14 164.80(11)
C17 C12 C13 O3 -177.81(16)
C11 C12 C13 O3 0.6(3)
C17 C12 C13 C14 1.4(2)
C11 C12 C13 C14 179.78(15)
O3 C13 C14 C15 178.09(15)
C12 C13 C14 C15 -1.1(2)
O3 C13 C14 C18 -3.2(2)
C12 C13 C14 C18 177.56(15)
C13 C14 C15 C16 0.4(3)
C18 C14 C15 C16 -178.27(16)
C14 C15 C16 C17 0.2(3)
C14 C15 C16 C21 -178.70(16)
C15 C16 C17 C12 0.0(3)
C21 C16 C17 C12 178.88(16)
C13 C12 C17 C16 -0.8(3)
C11 C12 C17 C16 -179.35(16)
C15 C14 C18 C19 -20.5(2)
C13 C14 C18 C19 160.88(15)
C15 C14 C18 C20 103.78(19)
C13 C14 C18 C20 -74.87(19)
C17 C16 C21 C23 13.3(3)
C15 C16 C21 C23 -167.84(17)
C17 C16 C21 C22 -110.9(2)
C15 C16 C21 C22 67.9(2)
